data_4501064
loop_
_publ_author_name
'Stilinovi\'c, Vladimir'
'Kaitner, Branko'

_publ_section_title
;
 Hydrogen Bonding in Pyridinium Picrates: From Discrete Ion Pairs to 3D
 Networks
;
_journal_issue 9
_journal_name_full 'Crystal Growth &amp; Design'
_journal_page_first 4110
_journal_paper_doi 10.1021/cg200684x
_journal_volume 11
_journal_year 2011
_chemical_formula_moiety 'C6 H2 N3 O7, C5 H7 N2'
_chemical_formula_sum 'C11 H9 N5 O7'
_chemical_formula_weight 323.23
_chemical_name_systematic
;
3-aminopyridinium picrate
;
_space_group_IT_number 14
_symmetry_cell_setting monoclinic
_symmetry_space_group_name_Hall '-P 2yn'
_symmetry_space_group_name_H-M 'P 1 21/n 1'
_atom_sites_solution_hydrogens geom
_atom_sites_solution_primary direct
_atom_sites_solution_secondary difmap
_audit_creation_date 2010-10-07T17:07:55-00:00
_audit_creation_method 'WinGX routine CIF_UPDATE'
_cell_angle_alpha 90
_cell_angle_beta 102.013(4)
_cell_angle_gamma 90
_cell_formula_units_Z 4
_cell_length_a 8.2291(4)
_cell_length_b 13.5900(6)
_cell_length_c 11.8469(5)
_cell_measurement_reflns_used 836
_cell_measurement_temperature 295(2)
_cell_measurement_theta_max 32.0
_cell_measurement_theta_min 4.6
_cell_volume 1295.87(10)
_computing_cell_refinement
;
CrysAlis RED 170 (Oxford Diffraction Poland Sp., 2003)
;
_computing_data_collection
;
CrysAlis CCD 170 (Oxford Diffraction Poland Sp., 2003)
;
_computing_data_reduction
;
CrysAlis RED 170 (Oxford Diffraction Poland Sp., 2003)
;
_computing_molecular_graphics 'ORTEP-3 (Farrugia, 1997)'
_computing_publication_material
;
WinGX (Farrugia, 1999) 
;
_computing_structure_refinement 'SHELXL-97 (Sheldrick, 2008)'
_computing_structure_solution 'SHELXS-97 (Sheldrick, 2008)'
_diffrn_ambient_temperature 295(2)
_diffrn_measured_fraction_theta_full 0.984
_diffrn_measured_fraction_theta_max 0.984
_diffrn_measurement_device_type
;
Oxford Diffraction Xcalibur CCD
diffractometer
;
_diffrn_measurement_method 'omega scan'
_diffrn_radiation_monochromator graphite
_diffrn_radiation_source 'fine-focus sealed tube'
_diffrn_radiation_type MoK\a
_diffrn_radiation_wavelength 0.71073
_diffrn_reflns_av_R_equivalents 0.0171
_diffrn_reflns_av_unetI/netI 0.0305
_diffrn_reflns_limit_h_max 9
_diffrn_reflns_limit_h_min -7
_diffrn_reflns_limit_k_max 16
_diffrn_reflns_limit_k_min -12
_diffrn_reflns_limit_l_max 14
_diffrn_reflns_limit_l_min -11
_diffrn_reflns_number 5155
_diffrn_reflns_theta_full 25.5
_diffrn_reflns_theta_max 25.5
_diffrn_reflns_theta_min 4.08
_exptl_absorpt_coefficient_mu 0.141
_exptl_absorpt_correction_type none
_exptl_crystal_colour yellow
_exptl_crystal_density_diffrn 1.657
_exptl_crystal_density_method 'not measured'
_exptl_crystal_description prism
_exptl_crystal_F_000 664
_exptl_crystal_size_max 0.461
_exptl_crystal_size_mid 0.298
_exptl_crystal_size_min 0.214
_refine_diff_density_max 0.375
_refine_diff_density_min -0.248
_refine_diff_density_rms 0.043
_refine_ls_extinction_method none
_refine_ls_goodness_of_fit_ref 1.023
_refine_ls_hydrogen_treatment mixed
_refine_ls_matrix_type full
_refine_ls_number_parameters 220
_refine_ls_number_reflns 2372
_refine_ls_number_restraints 1
_refine_ls_restrained_S_all 1.025
_refine_ls_R_factor_all 0.0735
_refine_ls_R_factor_gt 0.0462
_refine_ls_shift/su_max 0
_refine_ls_shift/su_mean 0
_refine_ls_structure_factor_coef Fsqd
_refine_ls_weighting_details 'calc w=1/[\s^2^(Fo^2^)+(0.0806P)^2^+0.0000P] where P=(Fo^2^+2Fc^2^)/3'
_refine_ls_weighting_scheme calc
_refine_ls_wR_factor_gt 0.1276
_refine_ls_wR_factor_ref 0.1358
_reflns_number_gt 1506
_reflns_number_total 2372
_reflns_threshold_expression >2sigma(I)
_cod_data_source_file cg200684x_si_002.cif
_cod_data_source_block 3-ampy
_cod_original_sg_symbol_H-M 'P 21/n'
_cod_database_code 4501064

loop_
_symmetry_equiv_pos_as_xyz
'x, y, z'
'-x+1/2, y+1/2, -z+1/2'
'-x, -y, -z'
'x-1/2, -y-1/2, z-1/2'

loop_
_atom_site_label
_atom_site_type_symbol
_atom_site_fract_x
_atom_site_fract_y
_atom_site_fract_z
_atom_site_U_iso_or_equiv
_atom_site_adp_type
_atom_site_occupancy
_atom_site_symmetry_multiplicity
_atom_site_calc_flag
_atom_site_refinement_flags
H4 H 0.250(3) -0.036(2) 0.588(2) 0.082(9) Uiso 1 1 d .
H5A H -0.045(4) 0.230(2) 0.632(3) 0.088(10) Uiso 1 1 d .
H5B H -0.060(3) 0.2359(18) 0.754(2) 0.056(8) Uiso 1 1 d .
C4 C 0.5326(2) 0.13692(14) 0.81760(16) 0.0370(5) Uani 1 1 d .
C6 C 0.5480(3) 0.14260(15) 0.61941(16) 0.0389(5) Uani 1 1 d .
C5 C 0.4957(2) 0.18367(14) 0.71163(17) 0.0377(5) Uani 1 1 d .
H5 H 0.4362 0.2423 0.7029 0.045 Uiso 1 1 calc R
C3 C 0.6187(2) 0.04924(15) 0.83138(17) 0.0388(5) Uani 1 1 d .
H3 H 0.6394 0.0176 0.9025 0.047 Uiso 1 1 calc R
C2 C 0.6735(3) 0.00907(15) 0.74104(18) 0.0390(5) Uani 1 1 d U
C1 C 0.6473(3) 0.05375(16) 0.62692(18) 0.0427(5) Uani 1 1 d .
N2 N 0.4839(2) 0.18149(15) 0.91627(16) 0.0494(5) Uani 1 1 d .
O1 O 0.7056(3) 0.01744(13) 0.54800(15) 0.0740(6) Uani 1 1 d .
N3 N 0.5020(3) 0.19434(16) 0.51055(16) 0.0552(5) Uani 1 1 d .
O5 O 0.4097(2) 0.26001(13) 0.90425(16) 0.0727(6) Uani 1 1 d .
O6 O 0.3946(3) 0.25797(14) 0.50074(15) 0.0738(6) Uani 1 1 d .
N1 N 0.7636(2) -0.08419(14) 0.76516(19) 0.0546(5) Uani 1 1 d U
O4 O 0.5183(3) 0.13881(14) 1.00956(14) 0.0750(6) Uani 1 1 d .
O7 O 0.5684(3) 0.17230(17) 0.43015(16) 0.0897(7) Uani 1 1 d .
O3 O 0.8022(3) -0.11269(14) 0.8652(2) 0.0949(8) Uani 1 1 d .
O2 O 0.8054(3) -0.12743(16) 0.68844(19) 0.1160(10) Uani 1 1 d .
C8 C 0.0585(3) 0.12062(16) 0.71861(17) 0.0438(5) Uani 1 1 d .
N4 N 0.2036(2) -0.01002(15) 0.65037(16) 0.0488(5) Uani 1 1 d .
C9 C 0.0867(3) 0.07169(17) 0.82506(18) 0.0464(6) Uani 1 1 d .
H9 H 0.0485 0.0992 0.8866 0.056 Uiso 1 1 calc R
C7 C 0.1221(3) 0.07468(18) 0.63093(18) 0.0474(6) Uani 1 1 d .
H7 H 0.107 0.1038 0.5585 0.057 Uiso 1 1 calc R
C10 C 0.1701(3) -0.01610(17) 0.8395(2) 0.0516(6) Uani 1 1 d .
H10 H 0.1864 -0.0481 0.9104 0.062 Uiso 1 1 calc R
N5 N -0.0249(3) 0.20622(17) 0.7010(2) 0.0660(7) Uani 1 1 d .
C11 C 0.2295(3) -0.05737(19) 0.7508(2) 0.0522(6) Uani 1 1 d .
H11 H 0.2865 -0.1169 0.7605 0.063 Uiso 1 1 calc R

loop_
_atom_site_aniso_label
_atom_site_aniso_U_11
_atom_site_aniso_U_22
_atom_site_aniso_U_33
_atom_site_aniso_U_23
_atom_site_aniso_U_13
_atom_site_aniso_U_12
C4 0.0372(11) 0.0397(12) 0.0352(11) -0.0067(9) 0.0104(8) -0.0018(10)
C6 0.0392(11) 0.0433(12) 0.0337(11) 0.0023(9) 0.0064(9) -0.0111(10)
C5 0.0369(11) 0.0318(11) 0.0438(12) -0.0012(9) 0.0075(9) -0.0027(10)
C3 0.0375(12) 0.0407(12) 0.0372(11) 0.0012(9) 0.0056(9) -0.0034(10)
C2 0.0359(11) 0.0360(10) 0.0449(12) -0.0060(9) 0.0082(9) -0.0036(8)
C1 0.0431(12) 0.0471(13) 0.0408(12) -0.0117(10) 0.0156(9) -0.0110(11)
N2 0.0524(12) 0.0543(13) 0.0448(12) -0.0094(9) 0.0173(9) -0.0001(10)
O1 0.1023(15) 0.0743(13) 0.0582(11) -0.0120(9) 0.0465(11) 0.0043(11)
N3 0.0592(13) 0.0616(13) 0.0429(12) 0.0096(10) 0.0066(10) -0.0093(12)
O5 0.0931(14) 0.0615(12) 0.0702(12) -0.0095(9) 0.0322(10) 0.0263(11)
O6 0.0956(14) 0.0640(12) 0.0541(11) 0.0114(9) -0.0018(10) 0.0126(12)
N1 0.0449(11) 0.0479(11) 0.0701(14) -0.0113(10) 0.0101(10) 0.0080(9)
O4 0.1007(14) 0.0918(13) 0.0371(10) 0.0005(9) 0.0244(9) 0.0190(11)
O7 0.0922(14) 0.1322(18) 0.0538(12) 0.0325(12) 0.0362(11) 0.0147(13)
O3 0.1259(19) 0.0799(15) 0.0886(15) 0.0383(12) 0.0443(14) 0.0454(13)
O2 0.150(2) 0.1038(18) 0.0799(15) -0.0356(13) -0.0091(15) 0.0757(16)
C8 0.0453(12) 0.0476(13) 0.0386(12) -0.0066(9) 0.0087(9) -0.0101(11)
N4 0.0429(11) 0.0592(13) 0.0466(12) -0.0165(10) 0.0145(9) -0.0099(10)
C9 0.0511(13) 0.0557(14) 0.0351(12) -0.0059(9) 0.0151(10) -0.0068(12)
C7 0.0486(13) 0.0622(16) 0.0319(12) -0.0032(10) 0.0096(9) -0.0156(12)
C10 0.0532(14) 0.0616(16) 0.0395(12) 0.0010(10) 0.0084(10) -0.0073(12)
N5 0.0929(18) 0.0584(14) 0.0478(14) 0.0011(11) 0.0175(13) 0.0096(13)
C11 0.0453(13) 0.0570(15) 0.0534(14) -0.0039(11) 0.0081(10) -0.0031(12)

loop_
_atom_type_symbol
_atom_type_description
_atom_type_scat_dispersion_real
_atom_type_scat_dispersion_imag
_atom_type_scat_source
C C 0.0033 0.0016 'International Tables Vol C Tables 4.2.6.8 and 6.1.1.4'
H H 0 0 'International Tables Vol C Tables 4.2.6.8 and 6.1.1.4'
N N 0.0061 0.0033 'International Tables Vol C Tables 4.2.6.8 and 6.1.1.4'
O O 0.0106 0.006 'International Tables Vol C Tables 4.2.6.8 and 6.1.1.4'

loop_
_geom_angle_atom_site_label_1
_geom_angle_atom_site_label_2
_geom_angle_atom_site_label_3
_geom_angle
C3 C4 C5 120.97(18)
C3 C4 N2 119.26(18)
C5 C4 N2 119.75(18)
C5 C6 N3 116.4(2)
C5 C6 C1 123.73(18)
N3 C6 C1 119.90(19)
C6 C5 C4 119.31(19)
C6 C5 H5 120.3
C4 C5 H5 120.3
C2 C3 C4 120.03(19)
C2 C3 H3 120
C4 C3 H3 120
C3 C2 C1 123.66(19)
C3 C2 N1 115.52(19)
C1 C2 N1 120.82(19)
O1 C1 C6 125.9(2)
O1 C1 C2 121.9(2)
C6 C1 C2 112.13(17)
O5 N2 O4 122.22(19)
O5 N2 C4 119.16(19)
O4 N2 C4 118.62(19)
O6 N3 O7 121.8(2)
O6 N3 C6 118.5(2)
O7 N3 C6 119.7(2)
O2 N1 O3 121.6(2)
O2 N1 C2 119.5(2)
O3 N1 C2 118.7(2)
N5 C8 C9 122.3(2)
N5 C8 C7 121.8(2)
C9 C8 C7 115.9(2)
C7 N4 C11 123.7(2)
C7 N4 H4 116.5(16)
C11 N4 H4 119.7(16)
C10 C9 C8 120.7(2)
C10 C9 H9 119.6
C8 C9 H9 119.6
N4 C7 C8 120.7(2)
N4 C7 H7 119.7
C8 C7 H7 119.7
C11 C10 C9 120.8(2)
C11 C10 H10 119.6
C9 C10 H10 119.6
C8 N5 H5A 117(2)
C8 N5 H5B 122.6(18)
H5A N5 H5B 120(3)
N4 C11 C10 118.2(2)
N4 C11 H11 120.9
C10 C11 H11 120.9

loop_
_geom_bond_atom_site_label_1
_geom_bond_atom_site_label_2
_geom_bond_distance
C4 C3 1.379(3)
C4 C5 1.383(3)
C4 N2 1.445(3)
C6 C5 1.373(3)
C6 N3 1.448(3)
C6 C1 1.450(3)
C5 H5 0.93
C3 C2 1.359(3)
C3 H3 0.93
C2 C1 1.457(3)
C2 N1 1.466(3)
C1 O1 1.239(2)
N2 O5 1.223(2)
N2 O4 1.228(2)
N3 O6 1.225(2)
N3 O7 1.230(3)
N1 O2 1.191(3)
N1 O3 1.224(3)
C8 N5 1.344(3)
C8 C9 1.402(3)
C8 C7 1.403(3)
N4 C7 1.328(3)
N4 C11 1.330(3)
N4 H4 0.97(3)
C9 C10 1.369(3)
C9 H9 0.93
C7 H7 0.93
C10 C11 1.368(3)
C10 H10 0.93
N5 H5A 0.87(3)
N5 H5B 0.85(3)
C11 H11 0.93

loop_
_cod_related_entry_id
_cod_related_entry_database
_cod_related_entry_code
1 ChemSpider 21425225
